data_2003408
loop_
_publ_author_name
'He, Y.'
'Su, G.'
'Shi, J.'

_publ_section_title
;
 3-(4-Methylphenyl)-1-(3-thienyl)-2-propen-1-one
;
_journal_issue 5
_journal_name_full 'Acta Crystallographica Section C'
_journal_page_first 989
_journal_page_last 991
_journal_paper_doi 10.1107/S0108270194008346
_journal_volume 51
_journal_year 1995
_chemical_compound_source 'from 99.7% ethanol'
_chemical_formula_sum 'C14 H12 O S'
_chemical_formula_weight 228.31
_space_group_IT_number 14
_symmetry_cell_setting monoclinic
_symmetry_space_group_name_Hall '-P 2yn'
_symmetry_space_group_name_H-M 'P 1 21/n 1'
_atom_type_scat_source IntTabIV
_cell_angle_alpha 90
_cell_angle_beta 105.86(2)
_cell_angle_gamma 90
_cell_formula_units_Z 4
_cell_length_a 13.944(4)
_cell_length_b 5.823(2)
_cell_length_c 15.172(5)
_cell_measurement_reflns_used 20
_cell_measurement_temperature 296
_cell_measurement_theta_max 8
_cell_measurement_theta_min 5
_cell_volume 1185.0(7)
_diffrn_measurement_device 'Rigaku AFC-5R'
_diffrn_measurement_method \w-2\q
_diffrn_radiation_type MoK\a
_diffrn_radiation_wavelength 0.71069
_diffrn_reflns_av_R_equivalents 0.025
_diffrn_reflns_limit_h_max 17
_diffrn_reflns_limit_h_min 0
_diffrn_reflns_limit_k_max 7
_diffrn_reflns_limit_k_min 0
_diffrn_reflns_limit_l_max 18
_diffrn_reflns_limit_l_min -18
_diffrn_reflns_number 2399
_diffrn_reflns_theta_max 25
_diffrn_standards_decay_% 1.3
_diffrn_standards_interval_time 66
_diffrn_standards_number 3
_exptl_absorpt_coefficient_mu 0.236
_exptl_absorpt_correction_T_max 1.0000
_exptl_absorpt_correction_T_min 0.9311
_exptl_absorpt_correction_type empirical
_exptl_crystal_colour yellow
_exptl_crystal_density_diffrn 1.28
_exptl_crystal_description prismatic
_exptl_crystal_size_max 0.6
_exptl_crystal_size_mid 0.3
_exptl_crystal_size_min 0.2
_refine_diff_density_max 0.27
_refine_diff_density_min -0.22
_refine_ls_goodness_of_fit_obs 2.40
_refine_ls_hydrogen_treatment noref
_refine_ls_number_parameters 146
_refine_ls_number_reflns 1366
_refine_ls_R_factor_obs 0.058
_refine_ls_shift/esd_max 0.0038
_refine_ls_structure_factor_coef F
_refine_ls_weighting_details 'w = 1/\s^2^(F)'
_refine_ls_weighting_scheme calc
_refine_ls_wR_factor_obs 0.079
_reflns_number_observed 1366
_reflns_number_total 2302
_reflns_observed_criterion I>3\s(I)
_cod_data_source_file ab1139.cif
_cod_data_source_block ab1139a
_cod_depositor_comments
;
The following automatic conversions were performed:

'_refine_ls_weighting_scheme' value '1/\s^2^(F)' was changed to
'calc'. New tag '_refine_ls_weighting_details' was created. The value
of the new tag was set to 'w = 1/\s^2^(F)'.

Automatic conversion script
Id: cif_fix_values 3143 2015-03-26 13:38:13Z robertas 
;
_cod_original_sg_symbol_H-M 'P 21/n'
_cod_original_formula_sum 'C14 H12 O1 S1'
_cod_database_code 2003408

loop_
_symmetry_equiv_pos_as_xyz
x,y,z
1/2+x,1/2-y,1/2+z
-x,-y,-z
1/2-x,1/2+y,1/2-z

loop_
_atom_site_label
_atom_site_fract_x
_atom_site_fract_y
_atom_site_fract_z
_atom_site_B_iso_or_equiv
S(C) -.3769(1) .0044(3) .6073(1) 7.42(8)
O(1) -.0879(2) -.4891(4) .6586(2) 7.3(1)
C(S) -.3946(1) -.2487(3) .5544(1) 5.35(9)
C(1) .3897(3) .3454(6) .9723(2) 6.0(2)
C(2) .3026(2) .2101(5) .9172(2) 4.3(1)
C(3) .3166(2) -.0049(5) .8825(2) 4.4(1)
C(4) .2365(2) -.1287(5) .8308(2) 4.1(1)
C(5) .1398(2) -.0461(4) .8117(2) 3.6(1)
C(6) .1259(2) .1704(5) .8465(2) 4.2(1)
C(7) .2066(2) .2934(5) .8982(2) 4.4(1)
C(8) .0579(2) -.1848(5) .7589(2) 4.2(1)
C(9) -.0368(2) -.1277(5) .7236(2) 4.4(1)
C(10) -.1106(2) -.2923(6) .6728(2) 4.8(1)
C(11) -.2158(2) -.2191(5) .6377(2) 4.5(1)
C(12) -.2576(2) -.0145(6) .6565(2) 5.5(2)
C(13) -.2895(2) -.3581(6) .5808(2) 5.6(1)
H(1) .4234 .2587 1.0251 7.2
H(2) .4345 .3748 .9364 7.2
H(3) .3673 .4857 .9910 7.2
H(4) .3823 -.0665 .8942 5.3
H(5) .2482 -.2762 .8079 5.0
H(6) .0605 .2328 .8346 5.0
H(7) .1953 .4406 .9214 5.3
H(8) .0744 -.3395 .7475 5.0
H(9) -.0571 .0243 .7324 5.4
H(10) -.2196 .1024 .6942 6.7
H(11) -.2755 -.5066 .5607 6.8
H(12) -.4551 -.3117 .5165 6.5
H(13) -.4229 .1249 .6088 8.9

loop_
_geom_angle_atom_site_label_1
_geom_angle_atom_site_label_2
_geom_angle_atom_site_label_3
_geom_angle
_geom_angle_publ_flag
C(12) S(C) C(S) 99.20(10) yes
C(13) C(S) S(C) 103.6(2) yes
C(7) C(2) C(3) 117.8(3) yes
C(7) C(2) C(1) 121.6(3) yes
C(3) C(2) C(1) 120.6(3) yes
C(4) C(3) C(2) 120.6(3) yes
C(3) C(4) C(5) 121.9(3) yes
C(4) C(5) C(6) 117.4(3) yes
C(4) C(5) C(8) 119.8(3) yes
C(6) C(5) C(8) 122.8(2) yes
C(7) C(6) C(5) 120.4(3) yes
C(2) C(7) C(6) 122.0(3) yes
C(9) C(8) C(5) 129.2(3) yes
C(8) C(9) C(10) 122.0(3) yes
O(1) C(10) C(9) 121.8(3) yes
O(1) C(10) C(11) 119.0(3) yes
C(9) C(10) C(11) 119.1(3) yes
C(12) C(11) C(13) 110.1(3) yes
C(12) C(11) C(10) 127.1(3) yes
C(13) C(11) C(10) 122.8(3) yes
C(11) C(12) S(C) 113.4(3) yes
C(11) C(13) C(S) 113.8(3) yes

loop_
_geom_bond_atom_site_label_1
_geom_bond_atom_site_label_2
_geom_bond_distance
_geom_bond_publ_flag
S(C) C(12) 1.630(4) yes
S(C) C(S) 1.665(2) yes
O(1) C(10) 1.224(3) yes
C(S) C(13) 1.547(4) yes
C(1) C(2) 1.497(4) yes
C(2) C(7) 1.379(4) yes
C(2) C(3) 1.392(4) yes
C(3) C(4) 1.380(4) yes
C(4) C(5) 1.386(4) yes
C(5) C(6) 1.401(4) yes
C(5) C(8) 1.448(4) yes
C(6) C(7) 1.383(4) yes
C(8) C(9) 1.324(4) yes
C(9) C(10) 1.462(4) yes
C(10) C(11) 1.480(4) yes
C(11) C(12) 1.389(4) yes
C(11) C(13) 1.404(4) yes
